data_2243919
loop_
_publ_author_name
'Shapovalov, Sergey'
'Tikhonova, Olga'
'Skabitsky, Ivan'

_publ_section_title
;
 Crystal structure of the new palladium complexes
 tetrakis(1,3-dimethylimidazolium-2-ylidene)palladium(II)
 hexadecacarbonyltetrarhenium diethyl ether disolvate and
 octa-\m-carbonyl-dicarbonyltetrakis(triphenylphosphane)palladiumdirhenium
 (unknown solvate)
;
_journal_coeditor_code TX2041
_journal_issue 10
_journal_name_full 'Acta Crystallographica Section E'
_journal_page_first
;
;
_journal_paper_doi 10.1107/S2056989021009270
_journal_volume 77
_journal_year 2021
_chemical_formula_iupac '[Pd (C5 H8 N2)4] [Re4 (C O)16], 2C4 H10 O'
_chemical_formula_moiety 'C20 H32 N8 Pd 2+, C16 O16 Re4 2-, 2(C4 H10 O)'
_chemical_formula_sum 'C44 H52 N8 O18 Pd Re4'
_chemical_formula_weight 1832.13
_chemical_name_systematic
;
Tetrakis(1,3-dimethylimidazolium-2-ylidene)palladium(II)
hexadecacarbonyltetrarhenium diethyl ether disolvate
;
_space_group_crystal_system monoclinic
_space_group_IT_number 15
_space_group_name_Hall '-C 2yc'
_space_group_name_H-M_alt 'C 1 2/c 1'
_atom_sites_solution_hydrogens geom
_atom_sites_solution_primary dual
_audit_creation_method
;
Olex2 1.3
(compiled 2020.12.01 svn.r5f60950 for OlexSys, GUI svn.r6272)
;
_cell_angle_alpha 90
_cell_angle_beta 109.3420(10)
_cell_angle_gamma 90
_cell_formula_units_Z 4
_cell_length_a 21.1079(9)
_cell_length_b 14.0026(6)
_cell_length_c 19.4346(8)
_cell_measurement_reflns_used 9678
_cell_measurement_temperature 100.0
_cell_measurement_theta_max 31.48
_cell_measurement_theta_min 2.91
_cell_volume 5420.0(4)
_computing_cell_refinement
;
SAINT (Bruker, 2015)
;
_computing_data_collection
;
APEX2 (Bruker, 2015)
;
_computing_data_reduction
;
SAINT (Bruker, 2015)
;
_computing_molecular_graphics
;
<i>OLEX2</i> (Dolomanov <i>et al.</i>,  2009)
;
_computing_publication_material
;
<i>OLEX2</i> (Dolomanov <i>et al.</i>,  2009)
;
_computing_structure_refinement
;
<i>SHELXL2014/7</i> (Sheldrick, 2015b)
;
_computing_structure_solution
;
<i>SHELXT2014/5</i> (Sheldrick, 2015a)
;
_diffrn_ambient_temperature 100.0
_diffrn_measured_fraction_theta_full 0.999
_diffrn_measured_fraction_theta_max 0.999
_diffrn_measurement_device_type 'Bruker APEXII CCD'
_diffrn_measurement_method '\f and \w scans'
_diffrn_radiation_type MoK\a
_diffrn_radiation_wavelength 0.71073
_diffrn_reflns_av_R_equivalents 0.0867
_diffrn_reflns_av_unetI/netI 0.0390
_diffrn_reflns_limit_h_max 31
_diffrn_reflns_limit_h_min -31
_diffrn_reflns_limit_k_max 20
_diffrn_reflns_limit_k_min -20
_diffrn_reflns_limit_l_max 28
_diffrn_reflns_limit_l_min -28
_diffrn_reflns_number 128368
_diffrn_reflns_theta_full 25.242
_diffrn_reflns_theta_max 31.525
_diffrn_reflns_theta_min 1.778
_diffrn_source_current 1.4
_diffrn_source_power 0.07
_diffrn_source_voltage 50.0
_diffrn_standards_number 0
_exptl_absorpt_coefficient_mu 9.302
_exptl_absorpt_correction_T_max 0.7462
_exptl_absorpt_correction_T_min 0.2851
_exptl_absorpt_correction_type multi-scan
_exptl_absorpt_process_details
;
(SADABS; Krause <i>et al.</i>,  2015)
;
_exptl_crystal_colour 'brownish yellow'
_exptl_crystal_density_diffrn 2.245
_exptl_crystal_description plate
_exptl_crystal_F_000 3448
_exptl_crystal_size_max 0.17
_exptl_crystal_size_mid 0.11
_exptl_crystal_size_min 0.03
_refine_diff_density_max 1.430
_refine_diff_density_min -1.831
_refine_ls_extinction_coef 0.000167(12)
_refine_ls_extinction_expression Fc^*^=kFc[1+0.001xFc^2^\l^3^/sin(2\q)]^-1/4^
_refine_ls_extinction_method
;
SHELXL-2014/7 (Sheldrick, 2015b)
;
_refine_ls_goodness_of_fit_ref 1.058
_refine_ls_hydrogen_treatment constr
_refine_ls_matrix_type full
_refine_ls_number_parameters 427
_refine_ls_number_reflns 9046
_refine_ls_number_restraints 45
_refine_ls_restrained_S_all 1.056
_refine_ls_R_factor_all 0.0434
_refine_ls_R_factor_gt 0.0280
_refine_ls_shift/su_max 0.002
_refine_ls_shift/su_mean 0.000
_refine_ls_structure_factor_coef Fsqd
_refine_ls_weighting_details 'w=1/[\s^2^(Fo^2^)+(0.0239P)^2^+18.7547P] where P=(Fo^2^+2Fc^2^)/3'
_refine_ls_weighting_scheme calc
_refine_ls_wR_factor_gt 0.0598
_refine_ls_wR_factor_ref 0.0651
_reflns_number_gt 7392
_reflns_number_total 9046
_reflns_threshold_expression 'I > 2\s(I)'
_cod_data_source_file tx2041sup1.cif
_cod_data_source_block 1
_cod_database_code 2243919
_shelx_space_group_comment
;
The symmetry employed for this shelxl refinement is uniquely defined
by the following loop, which should always be used as a source of
symmetry information in preference to the above space-group names.
They are only intended as comments.
;
_shelx_estimated_absorpt_t_min 0.301
_shelx_estimated_absorpt_t_max 0.768

loop_
_space_group_symop_operation_xyz
'x, y, z'
'-x, y, -z+1/2'
'x+1/2, y+1/2, z'
'-x+1/2, y+1/2, -z+1/2'
'-x, -y, -z'
'x, -y, z-1/2'
'-x+1/2, -y+1/2, -z'
'x+1/2, -y+1/2, z-1/2'

loop_
_atom_site_type_symbol
_atom_site_label
_atom_site_fract_x
_atom_site_fract_y
_atom_site_fract_z
_atom_site_U_iso_or_equiv
_atom_site_adp_type
_atom_site_calc_flag
_atom_site_occupancy
_atom_site_disorder_assembly
_atom_site_disorder_group
Re Re1 0.24123(2) 0.64550(2) 0.00757(2) 0.01933(4) Uani d 1 . .
Re Re2 0.12119(2) 0.77460(2) -0.02794(2) 0.01862(4) Uani d 1 . .
O O1 0.26345(18) 0.6591(2) 0.17414(18) 0.0402(8) Uani d 1 . .
O O2 0.33004(14) 0.4665(2) 0.04457(16) 0.0282(6) Uani d 1 . .
O O3 0.21798(18) 0.6155(2) -0.15832(16) 0.0395(8) Uani d 1 . .
O O4 0.12446(17) 0.5083(3) -0.0062(3) 0.0723(15) Uani d 1 . .
O O5 0.14525(17) 0.7926(3) 0.13868(17) 0.0467(9) Uani d 1 . .
O O6 0.02877(15) 0.9489(2) -0.05934(19) 0.0360(7) Uani d 1 . .
O O7 0.09872(16) 0.7518(2) -0.19407(16) 0.0298(6) Uani d 1 . .
O O8 0.00308(15) 0.6418(2) -0.03953(18) 0.0344(7) Uani d 1 . .
C C1 0.2553(2) 0.6594(3) 0.1126(2) 0.0259(8) Uani d 1 . .
C C2 0.30013(19) 0.5380(3) 0.0300(2) 0.0222(7) Uani d 1 . .
C C3 0.2273(2) 0.6311(3) -0.0977(2) 0.0265(8) Uani d 1 . .
C C4 0.1656(2) 0.5633(3) -0.0026(3) 0.0436(13) Uani d 1 . .
C C5 0.1390(2) 0.7867(3) 0.0783(2) 0.0284(8) Uani d 1 . .
C C6 0.06388(19) 0.8834(3) -0.0472(2) 0.0265(8) Uani d 1 . .
C C7 0.10950(19) 0.7595(3) -0.1328(2) 0.0203(7) Uani d 1 . .
C C8 0.0477(2) 0.6912(3) -0.0359(2) 0.0240(7) Uani d 1 . .
Pd Pd1 0.0000 0.73266(3) 0.2500 0.01708(8) Uani d 1 . .
N N1 0.01104(15) 0.5294(2) 0.20006(16) 0.0208(6) Uani d 1 . .
N N2 0.08671(16) 0.7599(2) 0.40944(16) 0.0207(6) Uani d 1 . .
N N3 0.14126(16) 0.6837(3) 0.35200(18) 0.0264(7) Uani d 1 . .
C C9 0.0000 0.5885(3) 0.2500 0.0163(9) Uani d 1 . .
C C10 0.0072(2) 0.4355(3) 0.2188(2) 0.0291(8) Uani d 1 . .
H H10 0.0135 0.3810 0.1927 0.035 Uiso calc 1 . .
C C11 0.0244(2) 0.5602(3) 0.1342(2) 0.0280(8) Uani d 1 . .
H H11A -0.0169 0.5553 0.0921 0.042 Uiso calc 1 . .
H H11B 0.0591 0.5194 0.1264 0.042 Uiso calc 1 . .
H H11C 0.0399 0.6266 0.1400 0.042 Uiso calc 1 . .
C C12 0.08194(18) 0.7269(3) 0.34247(19) 0.0197(7) Uani d 1 . .
C C13 0.1480(2) 0.7374(3) 0.4598(2) 0.0272(8) Uani d 1 . .
H H13 0.1630 0.7529 0.5102 0.033 Uiso calc 1 . .
C C14 0.1825(2) 0.6895(3) 0.4242(2) 0.0306(9) Uani d 1 . .
H H14 0.2265 0.6643 0.4445 0.037 Uiso calc 1 . .
C C15 0.0357(2) 0.8150(3) 0.4261(2) 0.0263(8) Uani d 1 . .
H H15A 0.0515 0.8807 0.4381 0.040 Uiso calc 1 . .
H H15B 0.0265 0.7864 0.4678 0.040 Uiso calc 1 . .
H H15C -0.0055 0.8154 0.3837 0.040 Uiso calc 1 . .
C C16 0.1617(2) 0.6371(4) 0.2951(3) 0.0372(11) Uani d 1 . .
H H16A 0.1578 0.5677 0.2988 0.056 Uiso calc 1 . .
H H16B 0.2084 0.6538 0.3015 0.056 Uiso calc 1 . .
H H16C 0.1327 0.6587 0.2471 0.056 Uiso calc 1 . .
N N4 -0.0689(5) 0.9322(6) 0.2333(5) 0.0253(17) Uani d 0.5 A -1
N N5 0.0364(4) 0.9444(6) 0.2548(5) 0.0250(16) Uani d 0.5 A -1
C C17 -0.0127(4) 0.8789(5) 0.2461(10) 0.0184(18) Uani d 0.5 A -1
C C18 -0.0558(5) 1.0282(6) 0.2331(5) 0.038(2) Uani d 0.5 A -1
H H18 -0.0875 1.0788 0.2239 0.045 Uiso calc 0.5 A -1
C C19 0.0112(8) 1.0359(6) 0.2485(19) 0.037(4) Uani d 0.5 A -1
H H19 0.0361 1.0935 0.2541 0.044 Uiso calc 0.5 A -1
C C20 -0.1373(5) 0.8957(8) 0.2173(6) 0.034(2) Uani d 0.5 A -1
H H20A -0.1550 0.8755 0.1662 0.051 Uiso calc 0.5 A -1
H H20B -0.1659 0.9462 0.2261 0.051 Uiso calc 0.5 A -1
H H20C -0.1367 0.8411 0.2491 0.051 Uiso calc 0.5 A -1
C C21 0.1067(6) 0.9243(7) 0.2723(6) 0.030(2) Uani d 0.5 A -1
H H21A 0.1261 0.9091 0.3243 0.045 Uiso calc 0.5 A -1
H H21B 0.1295 0.9803 0.2612 0.045 Uiso calc 0.5 A -1
H H21C 0.1126 0.8698 0.2433 0.045 Uiso calc 0.5 A -1
O O9 0.3252(14) 0.7269(9) 0.3616(17) 0.034(3) Uani d 0.625(15) B 1
C C23 0.3548(9) 0.5629(10) 0.3719(8) 0.038(3) Uani d 0.625(15) B 1
H H23A 0.3132 0.5457 0.3330 0.057 Uiso calc 0.625(15) B 1
H H23B 0.3473 0.5604 0.4191 0.057 Uiso calc 0.625(15) B 1
H H23C 0.3903 0.5177 0.3721 0.057 Uiso calc 0.625(15) B 1
C C22 0.3752(7) 0.6610(9) 0.3592(8) 0.027(3) Uani d 0.625(15) B 1
H H22A 0.4184 0.6774 0.3970 0.033 Uiso calc 0.625(15) B 1
H H22B 0.3815 0.6642 0.3110 0.033 Uiso calc 0.625(15) B 1
C C24 0.3390(5) 0.8233(8) 0.3464(6) 0.032(2) Uani d 0.625(15) B 1
H H24A 0.3523 0.8250 0.3021 0.038 Uiso calc 0.625(15) B 1
H H24B 0.3766 0.8490 0.3877 0.038 Uiso calc 0.625(15) B 1
C C25 0.2780(5) 0.8827(7) 0.3352(5) 0.045(2) Uani d 0.625(15) B 1
H H25A 0.2418 0.8594 0.2924 0.068 Uiso calc 0.625(15) B 1
H H25B 0.2881 0.9493 0.3274 0.068 Uiso calc 0.625(15) B 1
H H25C 0.2639 0.8784 0.3783 0.068 Uiso calc 0.625(15) B 1
O O9A 0.333(3) 0.7156(16) 0.371(3) 0.033(6) Uani d 0.375(15) B 2
C C22A 0.3655(13) 0.6404(13) 0.3477(13) 0.029(5) Uani d 0.375(15) B 2
H H22C 0.4123 0.6592 0.3540 0.035 Uiso calc 0.375(15) B 2
H H22D 0.3422 0.6280 0.2952 0.035 Uiso calc 0.375(15) B 2
C C24A 0.3289(11) 0.8017(10) 0.3296(9) 0.027(4) Uani d 0.375(15) B 2
H H24C 0.2916 0.7966 0.2827 0.032 Uiso calc 0.375(15) B 2
H H24D 0.3712 0.8108 0.3188 0.032 Uiso calc 0.375(15) B 2
C C23A 0.3655(13) 0.5520(12) 0.3901(11) 0.020(3) Uani d 0.375(15) B 2
H H23D 0.3939 0.5037 0.3783 0.030 Uiso calc 0.375(15) B 2
H H23E 0.3195 0.5277 0.3776 0.030 Uiso calc 0.375(15) B 2
H H23F 0.3831 0.5665 0.4424 0.030 Uiso calc 0.375(15) B 2
C C25A 0.3175(8) 0.8841(9) 0.3715(8) 0.037(4) Uani d 0.375(15) B 2
H H25D 0.3118 0.9421 0.3419 0.056 Uiso calc 0.375(15) B 2
H H25E 0.3562 0.8918 0.4161 0.056 Uiso calc 0.375(15) B 2
H H25F 0.2770 0.8731 0.3844 0.056 Uiso calc 0.375(15) B 2

loop_
_atom_site_aniso_label
_atom_site_aniso_U_11
_atom_site_aniso_U_22
_atom_site_aniso_U_33
_atom_site_aniso_U_12
_atom_site_aniso_U_13
_atom_site_aniso_U_23
Re1 0.01832(7) 0.01206(7) 0.02740(8) 0.00109(5) 0.00727(5) -0.00045(5)
Re2 0.01763(7) 0.01595(7) 0.02291(7) 0.00130(5) 0.00757(5) -0.00270(5)
O1 0.053(2) 0.039(2) 0.0373(17) 0.0041(16) 0.0264(16) 0.0060(14)
O2 0.0337(15) 0.0177(14) 0.0362(15) 0.0062(12) 0.0156(12) 0.0079(12)
O3 0.052(2) 0.0295(17) 0.0295(16) 0.0116(15) 0.0032(14) -0.0019(13)
O4 0.0295(17) 0.0229(19) 0.163(5) -0.0023(14) 0.029(2) -0.004(2)
O5 0.0373(18) 0.075(3) 0.0284(16) 0.0133(18) 0.0116(14) -0.0083(17)
O6 0.0276(14) 0.0205(15) 0.059(2) 0.0059(12) 0.0128(14) -0.0041(14)
O7 0.0361(16) 0.0266(16) 0.0279(15) 0.0001(12) 0.0122(12) 0.0020(12)
O8 0.0324(15) 0.0296(17) 0.0465(18) -0.0084(13) 0.0202(14) -0.0073(14)
C1 0.0295(19) 0.0196(19) 0.035(2) 0.0015(15) 0.0191(17) 0.0027(16)
C2 0.0258(17) 0.0211(19) 0.0217(16) -0.0004(14) 0.0107(14) 0.0010(14)
C3 0.0299(19) 0.0134(18) 0.032(2) 0.0042(15) 0.0052(16) -0.0015(15)
C4 0.026(2) 0.016(2) 0.088(4) 0.0035(17) 0.018(2) 0.001(2)
C5 0.0239(18) 0.030(2) 0.032(2) 0.0046(16) 0.0101(16) -0.0061(17)
C6 0.0214(17) 0.023(2) 0.036(2) -0.0010(15) 0.0117(16) -0.0049(17)
C7 0.0233(17) 0.0119(16) 0.0270(18) 0.0007(13) 0.0099(14) 0.0018(13)
C8 0.0289(18) 0.0175(18) 0.0281(19) 0.0023(15) 0.0127(15) -0.0021(15)
Pd1 0.02756(18) 0.00932(17) 0.01613(16) 0.000 0.00962(14) 0.000
N1 0.0257(15) 0.0122(14) 0.0230(14) -0.0005(12) 0.0062(12) -0.0024(12)
N2 0.0265(15) 0.0175(16) 0.0190(14) -0.0068(12) 0.0085(12) -0.0013(11)
N3 0.0223(15) 0.0286(19) 0.0294(17) -0.0082(13) 0.0101(13) -0.0123(14)
C9 0.015(2) 0.012(2) 0.020(2) 0.000 0.0026(17) 0.000
C10 0.042(2) 0.0100(17) 0.033(2) 0.0016(16) 0.0093(18) -0.0034(15)
C11 0.036(2) 0.022(2) 0.0274(19) 0.0000(17) 0.0123(17) -0.0041(16)
C12 0.0253(17) 0.0152(17) 0.0201(16) -0.0068(14) 0.0096(14) -0.0023(13)
C13 0.031(2) 0.026(2) 0.0219(17) -0.0112(16) 0.0042(15) -0.0039(15)
C14 0.0220(18) 0.031(2) 0.034(2) -0.0065(16) 0.0023(16) -0.0061(18)
C15 0.033(2) 0.026(2) 0.0236(18) -0.0035(17) 0.0148(16) -0.0063(16)
C16 0.025(2) 0.047(3) 0.041(2) -0.0039(19) 0.0137(18) -0.019(2)
N4 0.035(4) 0.023(4) 0.021(4) 0.014(4) 0.012(5) 0.004(3)
N5 0.041(4) 0.020(4) 0.019(4) -0.005(3) 0.017(4) -0.004(3)
C17 0.030(6) 0.015(3) 0.013(4) 0.004(3) 0.011(7) 0.000(3)
C18 0.074(6) 0.019(4) 0.026(5) 0.018(4) 0.024(5) 0.010(3)
C19 0.068(9) 0.016(3) 0.029(4) -0.001(5) 0.020(12) -0.001(5)
C20 0.039(5) 0.041(7) 0.027(5) 0.018(4) 0.017(5) 0.009(5)
C21 0.043(5) 0.020(5) 0.032(5) -0.017(5) 0.018(6) -0.003(4)
O9 0.038(5) 0.033(5) 0.037(9) -0.011(5) 0.021(6) -0.010(5)
C23 0.043(8) 0.046(5) 0.022(7) 0.000(5) 0.008(6) 0.001(4)
C22 0.021(4) 0.036(5) 0.026(5) -0.005(4) 0.010(4) -0.005(4)
C24 0.035(4) 0.036(5) 0.023(5) -0.008(4) 0.006(4) -0.006(4)
C25 0.050(6) 0.043(5) 0.038(5) 0.002(4) 0.008(4) -0.006(4)
O9A 0.055(15) 0.022(5) 0.028(9) 0.000(6) 0.022(10) 0.002(5)
C22A 0.037(11) 0.028(8) 0.019(8) 0.001(7) 0.005(7) 0.003(7)
C24A 0.044(9) 0.016(6) 0.015(7) -0.005(6) 0.002(6) -0.006(4)
C23A 0.023(7) 0.023(6) 0.009(8) -0.007(5) -0.001(6) -0.005(5)
C25A 0.044(8) 0.024(6) 0.046(8) 0.005(5) 0.016(7) -0.006(5)

loop_
_atom_type_symbol
_atom_type_description
_atom_type_scat_dispersion_real
_atom_type_scat_dispersion_imag
_atom_type_scat_source
C C 0.0033 0.0016 'International Tables Vol C Tables 4.2.6.8 and 6.1.1.4'
H H 0.0000 0.0000 'International Tables Vol C Tables 4.2.6.8 and 6.1.1.4'
N N 0.0061 0.0033 'International Tables Vol C Tables 4.2.6.8 and 6.1.1.4'
O O 0.0106 0.0060 'International Tables Vol C Tables 4.2.6.8 and 6.1.1.4'
Pd Pd -0.9988 1.0072 'International Tables Vol C Tables 4.2.6.8 and 6.1.1.4'
Re Re -1.0185 7.2310 'International Tables Vol C Tables 4.2.6.8 and 6.1.1.4'

loop_
_geom_angle_atom_site_label_1
_geom_angle_atom_site_label_2
_geom_angle_atom_site_label_3
_geom_angle_site_symmetry_1
_geom_angle_site_symmetry_3
_geom_angle
_geom_angle_publ_flag
Re1 Re1 Re2 7_565 . 60.542(6) ?
Re1 Re1 Re2 7_565 7_565 60.127(5) ?
Re2 Re1 Re2 . 7_565 120.669(6) ?
C1 Re1 Re1 . 7_565 91.41(12) ?
C1 Re1 Re2 . 7_565 91.11(12) ?
C1 Re1 Re2 . . 90.28(12) ?
C1 Re1 C3 . . 179.77(18) ?
C2 Re1 Re1 . 7_565 134.85(11) ?
C2 Re1 Re2 . . 164.59(11) ?
C2 Re1 Re2 . 7_565 74.73(11) ?
C2 Re1 C1 . . 88.73(16) ?
C2 Re1 C3 . . 91.05(15) ?
C2 Re1 C4 . . 90.39(17) ?
C3 Re1 Re1 . 7_565 88.79(11) ?
C3 Re1 Re2 . . 89.91(11) ?
C3 Re1 Re2 . 7_565 88.89(12) ?
C4 Re1 Re1 . 7_565 134.75(13) ?
C4 Re1 Re2 . 7_565 165.04(13) ?
C4 Re1 Re2 . . 74.23(13) ?
C4 Re1 C1 . . 90.0(2) ?
C4 Re1 C3 . . 89.9(2) ?
Re1 Re2 Re1 . 7_565 59.330(6) ?
C5 Re2 Re1 . 7_565 89.40(12) ?
C5 Re2 Re1 . . 87.57(12) ?
C5 Re2 C7 . . 176.24(15) ?
C6 Re2 Re1 . . 163.81(12) ?
C6 Re2 Re1 . 7_565 104.51(12) ?
C6 Re2 C5 . . 91.43(17) ?
C6 Re2 C7 . . 91.67(16) ?
C6 Re2 C8 . . 91.55(16) ?
C7 Re2 Re1 . . 88.86(10) ?
C7 Re2 Re1 . 7_565 87.76(11) ?
C8 Re2 Re1 . 7_565 163.93(12) ?
C8 Re2 Re1 . . 104.61(12) ?
C8 Re2 C5 . . 90.28(17) ?
C8 Re2 C7 . . 91.76(15) ?
O1 C1 Re1 . . 174.2(4) ?
O2 C2 Re1 . . 172.3(3) ?
O3 C3 Re1 . . 174.7(4) ?
O4 C4 Re1 . . 174.2(4) ?
O5 C5 Re2 . . 175.9(4) ?
O6 C6 Re2 . . 179.4(4) ?
O7 C7 Re2 . . 175.8(3) ?
O8 C8 Re2 . . 178.7(4) ?
C9 Pd1 C12 . . 87.72(10) ?
C9 Pd1 C12 . 2 87.72(10) ?
C9 Pd1 C17 . . 173.0(2) ?
C12 Pd1 C12 2 . 175.4(2) ?
C12 Pd1 C17 2 . 86.9(4) ?
C12 Pd1 C17 . . 97.7(4) ?
C9 N1 C10 . . 110.8(3) ?
C9 N1 C11 . . 125.2(3) ?
C10 N1 C11 . . 124.0(3) ?
C12 N2 C13 . . 111.0(3) ?
C12 N2 C15 . . 125.0(3) ?
C13 N2 C15 . . 123.9(3) ?
C12 N3 C14 . . 110.9(3) ?
C12 N3 C16 . . 126.1(3) ?
C14 N3 C16 . . 123.1(4) ?
N1 C9 Pd1 2 . 127.7(2) ?
N1 C9 Pd1 . . 127.7(2) ?
N1 C9 N1 . 2 104.6(4) ?
N1 C10 H10 . . 126.6 ?
C10 C10 N1 2 . 106.9(2) ?
C10 C10 H10 2 . 126.6 ?
N1 C11 H11A . . 109.5 ?
N1 C11 H11B . . 109.5 ?
N1 C11 H11C . . 109.5 ?
H11A C11 H11B . . 109.5 ?
H11A C11 H11C . . 109.5 ?
H11B C11 H11C . . 109.5 ?
N2 C12 Pd1 . . 127.2(3) ?
N3 C12 Pd1 . . 128.1(3) ?
N3 C12 N2 . . 104.6(3) ?
N2 C13 H13 . . 126.5 ?
C14 C13 N2 . . 107.0(3) ?
C14 C13 H13 . . 126.5 ?
N3 C14 H14 . . 126.7 ?
C13 C14 N3 . . 106.6(4) ?
C13 C14 H14 . . 126.7 ?
N2 C15 H15A . . 109.5 ?
N2 C15 H15B . . 109.5 ?
N2 C15 H15C . . 109.5 ?
H15A C15 H15B . . 109.5 ?
H15A C15 H15C . . 109.5 ?
H15B C15 H15C . . 109.5 ?
N3 C16 H16A . . 109.5 ?
N3 C16 H16B . . 109.5 ?
N3 C16 H16C . . 109.5 ?
H16A C16 H16B . . 109.5 ?
H16A C16 H16C . . 109.5 ?
H16B C16 H16C . . 109.5 ?
C17 N4 C18 . . 112.1(9) ?
C17 N4 C20 . . 126.2(8) ?
C18 N4 C20 . . 121.7(9) ?
C17 N5 C19 . . 111.2(8) ?
C17 N5 C21 . . 125.8(8) ?
C19 N5 C21 . . 122.9(9) ?
N4 C17 Pd1 . . 130.5(6) ?
N5 C17 Pd1 . . 125.7(6) ?
N5 C17 N4 . . 103.8(8) ?
N4 C18 H18 . . 127.0 ?
C19 C18 N4 . . 105.9(9) ?
C19 C18 H18 . . 127.0 ?
N5 C19 H19 . . 126.5 ?
C18 C19 N5 . . 107.0(9) ?
C18 C19 H19 . . 126.5 ?
N4 C20 H20A . . 109.5 ?
N4 C20 H20B . . 109.5 ?
N4 C20 H20C . . 109.5 ?
H20A C20 H20B . . 109.5 ?
H20A C20 H20C . . 109.5 ?
H20B C20 H20C . . 109.5 ?
N5 C21 H21A . . 109.5 ?
N5 C21 H21B . . 109.5 ?
N5 C21 H21C . . 109.5 ?
H21A C21 H21B . . 109.5 ?
H21A C21 H21C . . 109.5 ?
H21B C21 H21C . . 109.5 ?
C22 O9 C24 . . 113.7(13) ?
H23A C23 H23B . . 109.5 ?
H23A C23 H23C . . 109.5 ?
H23B C23 H23C . . 109.5 ?
C22 C23 H23A . . 109.5 ?
C22 C23 H23B . . 109.5 ?
C22 C23 H23C . . 109.5 ?
O9 C22 C23 . . 109.7(11) ?
O9 C22 H22A . . 109.7 ?
O9 C22 H22B . . 109.7 ?
C23 C22 H22A . . 109.7 ?
C23 C22 H22B . . 109.7 ?
H22A C22 H22B . . 108.2 ?
O9 C24 H24A . . 109.8 ?
O9 C24 H24B . . 109.8 ?
O9 C24 C25 . . 109.4(11) ?
H24A C24 H24B . . 108.2 ?
C25 C24 H24A . . 109.8 ?
C25 C24 H24B . . 109.8 ?
C24 C25 H25A . . 109.5 ?
C24 C25 H25B . . 109.5 ?
C24 C25 H25C . . 109.5 ?
H25A C25 H25B . . 109.5 ?
H25A C25 H25C . . 109.5 ?
H25B C25 H25C . . 109.5 ?
C22A O9A C24A . . 113(2) ?
O9A C22A H22C . . 109.5 ?
O9A C22A H22D . . 109.5 ?
O9A C22A C23A . . 110.6(16) ?
H22C C22A H22D . . 108.1 ?
C23A C22A H22C . . 109.5 ?
C23A C22A H22D . . 109.5 ?
O9A C24A H24C . . 109.8 ?
O9A C24A H24D . . 109.8 ?
O9A C24A C25A . . 109.5(18) ?
H24C C24A H24D . . 108.2 ?
C25A C24A H24C . . 109.8 ?
C25A C24A H24D . . 109.8 ?
C22A C23A H23D . . 109.5 ?
C22A C23A H23E . . 109.5 ?
C22A C23A H23F . . 109.5 ?
H23D C23A H23E . . 109.5 ?
H23D C23A H23F . . 109.5 ?
H23E C23A H23F . . 109.5 ?
C24A C25A H25D . . 109.5 ?
C24A C25A H25E . . 109.5 ?
C24A C25A H25F . . 109.5 ?
H25D C25A H25E . . 109.5 ?
H25D C25A H25F . . 109.5 ?
H25E C25A H25F . . 109.5 ?

loop_
_geom_bond_atom_site_label_1
_geom_bond_atom_site_label_2
_geom_bond_site_symmetry_2
_geom_bond_distance
_geom_bond_publ_flag
Re1 Re1 7_565 2.9767(3) ?
Re1 Re2 7_565 3.0133(2) ?
Re1 Re2 . 3.0011(2) ?
Re1 C1 . 1.973(4) ?
Re1 C2 . 1.909(4) ?
Re1 C3 . 1.978(4) ?
Re1 C4 . 1.925(5) ?
Re2 Re1 7_565 3.0134(2) ?
Re2 C5 . 1.980(4) ?
Re2 C6 . 1.904(4) ?
Re2 C7 . 1.982(4) ?
Re2 C8 . 1.908(4) ?
O1 C1 . 1.150(5) ?
O2 C2 . 1.167(5) ?
O3 C3 . 1.150(5) ?
O4 C4 . 1.145(6) ?
O5 C5 . 1.139(5) ?
O6 C6 . 1.153(5) ?
O7 C7 . 1.140(5) ?
O8 C8 . 1.151(5) ?
Pd1 C9 . 2.019(5) ?
Pd1 C12 2 2.042(4) ?
Pd1 C12 . 2.042(4) ?
Pd1 C17 . 2.064(6) ?
N1 C9 . 1.353(4) ?
N1 C10 . 1.375(5) ?
N1 C11 . 1.464(5) ?
N2 C12 . 1.353(4) ?
N2 C13 . 1.375(5) ?
N2 C15 . 1.446(5) ?
N3 C12 . 1.347(5) ?
N3 C14 . 1.387(5) ?
N3 C16 . 1.467(5) ?
C9 N1 2 1.353(4) ?
C10 C10 2 1.343(8) ?
C10 H10 . 0.9500 ?
C11 H11A . 0.9800 ?
C11 H11B . 0.9800 ?
C11 H11C . 0.9800 ?
C13 H13 . 0.9500 ?
C13 C14 . 1.338(6) ?
C14 H14 . 0.9500 ?
C15 H15A . 0.9800 ?
C15 H15B . 0.9800 ?
C15 H15C . 0.9800 ?
C16 H16A . 0.9800 ?
C16 H16B . 0.9800 ?
C16 H16C . 0.9800 ?
N4 C17 . 1.353(9) ?
N4 C18 . 1.373(11) ?
N4 C20 . 1.464(11) ?
N5 C17 . 1.352(9) ?
N5 C19 . 1.378(11) ?
N5 C21 . 1.436(11) ?
C18 H18 . 0.9500 ?
C18 C19 . 1.349(15) ?
C19 H19 . 0.9500 ?
C20 H20A . 0.9800 ?
C20 H20B . 0.9800 ?
C20 H20C . 0.9800 ?
C21 H21A . 0.9800 ?
C21 H21B . 0.9800 ?
C21 H21C . 0.9800 ?
O9 C22 . 1.415(12) ?
O9 C24 . 1.431(12) ?
C23 H23A . 0.9800 ?
C23 H23B . 0.9800 ?
C23 H23C . 0.9800 ?
C23 C22 . 1.486(12) ?
C22 H22A . 0.9900 ?
C22 H22B . 0.9900 ?
C24 H24A . 0.9900 ?
C24 H24B . 0.9900 ?
C24 C25 . 1.488(12) ?
C25 H25A . 0.9800 ?
C25 H25B . 0.9800 ?
C25 H25C . 0.9800 ?
O9A C22A . 1.413(16) ?
O9A C24A . 1.439(16) ?
C22A H22C . 0.9900 ?
C22A H22D . 0.9900 ?
C22A C23A . 1.487(15) ?
C24A H24C . 0.9900 ?
C24A H24D . 0.9900 ?
C24A C25A . 1.479(14) ?
C23A H23D . 0.9800 ?
C23A H23E . 0.9800 ?
C23A H23F . 0.9800 ?
C25A H25D . 0.9800 ?
C25A H25E . 0.9800 ?
C25A H25F . 0.9800 ?

loop_
_geom_hbond_atom_site_label_D
_geom_hbond_atom_site_label_H
_geom_hbond_atom_site_label_A
_geom_hbond_site_symmetry_A
_geom_hbond_distance_DH
_geom_hbond_distance_HA
_geom_hbond_distance_DA
_geom_hbond_angle_DHA
C11 H11A O4 5_565 0.98 2.49 3.436(6) 161
C13 H13 O9 7_566 0.95 2.44 3.36(3) 165
C13 H13 O9A 7_566 0.95 2.32 3.25(5) 163
C15 H15A O6 6_576 0.98 2.44 3.326(5) 150
C16 H16B O9 . 0.98 2.57 3.49(3) 158
C18 H18 O7 5_575 0.95 2.43 3.230(9) 141
C19 H19 O7 6_576 0.95 2.56 3.483(16) 163
C20 H20C O5 2_555 0.98 2.35 3.203(12) 145
C21 H21A O2 4 0.98 2.54 3.413(11) 149
C21 H21C O5 . 0.98 2.59 3.494(12) 153
C24 H24B O8 8_566 0.99 2.58 3.473(12) 150

loop_
_geom_torsion_atom_site_label_1
_geom_torsion_atom_site_label_2
_geom_torsion_atom_site_label_3
_geom_torsion_atom_site_label_4
_geom_torsion_site_symmetry_1
_geom_torsion_site_symmetry_2
_geom_torsion_site_symmetry_3
_geom_torsion_site_symmetry_4
_geom_torsion
_geom_torsion_publ_flag
N2 C13 C14 N3 . . . . 0.1(5) ?
C9 N1 C10 C10 . . . 2 0.6(6) ?
C10 N1 C9 Pd1 . . . . 179.8(2) ?
C10 N1 C9 N1 . . . 2 -0.2(2) ?
C11 N1 C9 Pd1 . . . . -1.0(4) ?
C11 N1 C9 N1 . . . 2 179.0(4) ?
C11 N1 C10 C10 . . . 2 -178.6(4) ?
C12 N2 C13 C14 . . . . 0.0(5) ?
C12 N3 C14 C13 . . . . -0.3(5) ?
C13 N2 C12 Pd1 . . . . 175.6(3) ?
C13 N2 C12 N3 . . . . -0.2(4) ?
C14 N3 C12 Pd1 . . . . -175.4(3) ?
C14 N3 C12 N2 . . . . 0.3(4) ?
C15 N2 C12 Pd1 . . . . -6.8(5) ?
C15 N2 C12 N3 . . . . 177.5(3) ?
C15 N2 C13 C14 . . . . -177.7(4) ?
C16 N3 C12 Pd1 . . . . 5.2(6) ?
C16 N3 C12 N2 . . . . -179.1(4) ?
C16 N3 C14 C13 . . . . 179.1(4) ?
N4 C18 C19 N5 . . . . 2(3) ?
C17 N4 C18 C19 . . . . -2(2) ?
C17 N5 C19 C18 . . . . -2(3) ?
C18 N4 C17 Pd1 . . . . -178.0(11) ?
C18 N4 C17 N5 . . . . 0.7(17) ?
C19 N5 C17 Pd1 . . . . 179.6(18) ?
C19 N5 C17 N4 . . . . 1(2) ?
C20 N4 C17 Pd1 . . . . -1(2) ?
C20 N4 C17 N5 . . . . 177.6(9) ?
C20 N4 C18 C19 . . . . -179.0(17) ?
C21 N5 C17 Pd1 . . . . -4(2) ?
C21 N5 C17 N4 . . . . 177.6(9) ?
C21 N5 C19 C18 . . . . -179.0(14) ?
C22 O9 C24 C25 . . . . 168.3(18) ?
C24 O9 C22 C23 . . . . -177.2(18) ?
C22A O9A C24A C25A . . . . -160(3) ?
C24A O9A C22A C23A . . . . -177(3) ?

_cod_database_fobs_code 2243919
